data_7045348
loop_
_publ_author_name
'Musgrave, Rebecca Alice'
'Hailes, Rebekah'
'Sch\"afer, Andr\'e'
'Russell, Andrew David'
'Gates, Paul Jonathan'
'Manners, Ian'

_publ_section_title
;
 New Reactivity at the Silicon Bridge in Sila[1]ferrocenophanes
;
_journal_name_full 'Dalton Transactions'
_journal_paper_doi 10.1039/C7DT04593J
_journal_year 2018
_chemical_formula_moiety 'C15 H23 Au Cl Fe P Si'
_chemical_formula_sum 'C15 H23 Au Cl Fe P Si'
_chemical_formula_weight 550.66
_chemical_name_systematic
;
 ?
;
_space_group_crystal_system triclinic
_space_group_IT_number 2
_space_group_name_Hall '-P 1'
_space_group_name_H-M_alt 'P -1'
_symmetry_space_group_name_Hall '-P 1'
_symmetry_space_group_name_H-M 'P -1'
_atom_sites_solution_hydrogens geom
_atom_sites_solution_primary direct
_audit_creation_date 2016-04-04
_audit_creation_method
;
Olex2 1.2
(compiled 2016.02.19 svn.r3266 for OlexSys, GUI svn.r5155)
;
_audit_update_record
;
2017-12-05 deposited with the CCDC.
2018-01-23 downloaded from the CCDC.
;
_cell_angle_alpha 76.909(16)
_cell_angle_beta 81.91(2)
_cell_angle_gamma 80.681(14)
_cell_formula_units_Z 2
_cell_length_a 7.473(5)
_cell_length_b 9.660(7)
_cell_length_c 12.930(9)
_cell_measurement_reflns_used 9942
_cell_measurement_temperature 100(2)
_cell_measurement_theta_max 29.48
_cell_measurement_theta_min 2.44
_cell_volume 891.9(11)
_computing_cell_refinement 'SAINT v8.27A (Bruker, 2012)'
_computing_data_reduction 'SAINT v8.27A (Bruker, 2012)'
_computing_molecular_graphics 'Olex2 (Dolomanov et al., 2009)'
_computing_publication_material 'Olex2 (Dolomanov et al., 2009)'
_computing_structure_refinement 'ShelXL (Sheldrick, 2015)'
_computing_structure_solution 'ShelXS (Sheldrick, 2008)'
_diffrn_ambient_temperature 100(2)
_diffrn_detector 'Bruker area detector'
_diffrn_detector_type 'CCD area detector'
_diffrn_measured_fraction_theta_full 0.999
_diffrn_measured_fraction_theta_max 0.997
_diffrn_measurement_device 'Bruker Apex II kappa CCD area detector'
_diffrn_measurement_device_type 'Bruker Apex II kappa CCD area detector'
_diffrn_measurement_method '\f and \w scans'
_diffrn_radiation_monochromator graphite
_diffrn_radiation_type MoK\a
_diffrn_radiation_wavelength 0.71073
_diffrn_reflns_av_R_equivalents 0.0281
_diffrn_reflns_av_unetI/netI 0.0205
_diffrn_reflns_Laue_measured_fraction_full 0.999
_diffrn_reflns_Laue_measured_fraction_max 0.997
_diffrn_reflns_limit_h_max 10
_diffrn_reflns_limit_h_min -10
_diffrn_reflns_limit_k_max 13
_diffrn_reflns_limit_k_min -13
_diffrn_reflns_limit_l_max 17
_diffrn_reflns_limit_l_min -17
_diffrn_reflns_number 29657
_diffrn_reflns_point_group_measured_fraction_full 0.999
_diffrn_reflns_point_group_measured_fraction_max 0.997
_diffrn_reflns_theta_full 25.242
_diffrn_reflns_theta_max 29.495
_diffrn_reflns_theta_min 2.184
_diffrn_source 'fine-focus sealed tube'
_diffrn_standards_number 0
_exptl_absorpt_coefficient_mu 9.323
_exptl_absorpt_correction_T_max 0.7459
_exptl_absorpt_correction_T_min 0.5558
_exptl_absorpt_correction_type multi-scan
_exptl_absorpt_process_details
;
SADABS-2012/1 (Bruker,2012) was used for absorption correction.
wR2(int) was 0.0950 before and 0.0380 after correction.
The Ratio of minimum to maximum transmission is 0.7451.
The \l/2 correction factor is 0.0015.
;
_exptl_crystal_colour orange
_exptl_crystal_colour_primary orange
_exptl_crystal_density_diffrn 2.050
_exptl_crystal_description block
_exptl_crystal_F_000 528
_exptl_crystal_size_max 0.1
_exptl_crystal_size_mid 0.08
_exptl_crystal_size_min 0.07
_refine_diff_density_max 1.024
_refine_diff_density_min -0.459
_refine_diff_density_rms 0.107
_refine_ls_extinction_method none
_refine_ls_goodness_of_fit_ref 1.062
_refine_ls_hydrogen_treatment constr
_refine_ls_matrix_type full
_refine_ls_number_parameters 186
_refine_ls_number_reflns 4960
_refine_ls_number_restraints 0
_refine_ls_restrained_S_all 1.062
_refine_ls_R_factor_all 0.0185
_refine_ls_R_factor_gt 0.0154
_refine_ls_shift/su_max 0.004
_refine_ls_shift/su_mean 0.000
_refine_ls_structure_factor_coef Fsqd
_refine_ls_weighting_details 'w=1/[\s^2^(Fo^2^)+(0.0161P)^2^+0.2283P] where P=(Fo^2^+2Fc^2^)/3'
_refine_ls_weighting_scheme calc
_refine_ls_wR_factor_gt 0.0330
_refine_ls_wR_factor_ref 0.0338
_reflns_Friedel_coverage 0.000
_reflns_number_gt 4632
_reflns_number_total 4960
_reflns_threshold_expression 'I > 2\s(I)'
_cod_data_source_file c7dt04593j2.cif
_cod_data_source_block test
_cod_database_code 7045348
_shelxl_version_number 2013-4
_shelx_space_group_comment
;
The symmetry employed for this shelxl refinement is uniquely defined
by the following loop, which should always be used as a source of
symmetry information in preference to the above space-group names.
They are only intended as comments.
;
_olex2_refinement_description
;
1. Fixed Uiso
 At 1.2 times of:
  All C(H) groups
 At 1.5 times of:
  All C(H,H,H) groups
2.a Aromatic/amide H refined with riding coordinates:
 C2(H2), C3(H3), C4(H4), C5(H5), C7(H7), C8(H8), C9(H9), C10(H10)
2.b Idealised Me refined as rotating group:
 C11(H11A,H11B,H11C), C12(H12A,H12B,H12C), C13(H13A,H13B,H13C), C14(H14A,H14B,
 H14C), C15(H15A,H15B,H15C)
;
_olex2_submission_special_instructions 'No special instructions were received'

loop_
_space_group_symop_operation_xyz
'x, y, z'
'-x, -y, -z'

loop_
_atom_site_label
_atom_site_type_symbol
_atom_site_fract_x
_atom_site_fract_y
_atom_site_fract_z
_atom_site_U_iso_or_equiv
_atom_site_adp_type
_atom_site_occupancy
_atom_site_site_symmetry_order
_atom_site_calc_flag
_atom_site_refinement_flags_posn
Au1 Au 0.68602(2) -0.02372(2) 0.17658(2) 0.01280(3) Uani 1 1 d .
Fe1 Fe 0.46038(4) 0.32869(3) 0.20776(2) 0.01003(6) Uani 1 1 d .
Cl1 Cl 0.85619(8) 0.35445(6) 0.49800(4) 0.02012(11) Uani 1 1 d .
P1 P 0.94942(8) -0.18005(6) 0.17199(4) 0.01340(11) Uani 1 1 d .
Si1 Si 0.67332(8) 0.26087(6) 0.43444(5) 0.01376(12) Uani 1 1 d .
C1 C 0.4562(3) 0.1195(2) 0.18910(17) 0.0136(4) Uani 1 1 d .
C2 C 0.3710(3) 0.2245(2) 0.10686(17) 0.0148(4) Uani 1 1 d .
H2 H 0.4077 0.2347 0.0324 0.018 Uiso 1 1 calc R
C3 C 0.2233(3) 0.3113(2) 0.15363(18) 0.0161(4) Uani 1 1 d .
H3 H 0.1457 0.3886 0.1162 0.019 Uiso 1 1 calc R
C4 C 0.2125(3) 0.2622(2) 0.26564(18) 0.0159(4) Uani 1 1 d .
H4 H 0.1261 0.2999 0.3170 0.019 Uiso 1 1 calc R
C5 C 0.3550(3) 0.1457(2) 0.28755(17) 0.0144(4) Uani 1 1 d .
H5 H 0.3794 0.0932 0.3568 0.017 Uiso 1 1 calc R
C6 C 0.6322(3) 0.3732(2) 0.30308(16) 0.0121(4) Uani 1 1 d .
C7 C 0.7283(3) 0.3530(2) 0.20144(16) 0.0122(4) Uani 1 1 d .
H7 H 0.8301 0.2827 0.1914 0.015 Uiso 1 1 calc R
C8 C 0.6448(3) 0.4562(2) 0.11887(17) 0.0137(4) Uani 1 1 d .
H8 H 0.6808 0.4662 0.0444 0.016 Uiso 1 1 calc R
C9 C 0.4982(3) 0.5415(2) 0.16732(17) 0.0145(4) Uani 1 1 d .
H9 H 0.4199 0.6191 0.1308 0.017 Uiso 1 1 calc R
C10 C 0.4887(3) 0.4910(2) 0.27948(16) 0.0134(4) Uani 1 1 d .
H10 H 0.4021 0.5286 0.3307 0.016 Uiso 1 1 calc R
C11 C 1.1386(3) -0.1160(3) 0.2115(2) 0.0229(5) Uani 1 1 d .
H11A H 1.1635 -0.0262 0.1623 0.034 Uiso 1 1 calc GR
H11B H 1.2470 -0.1880 0.2092 0.034 Uiso 1 1 calc GR
H11C H 1.1079 -0.0992 0.2842 0.034 Uiso 1 1 calc GR
C12 C 0.9370(3) -0.3540(2) 0.25926(19) 0.0218(5) Uani 1 1 d .
H12A H 0.8971 -0.3419 0.3326 0.033 Uiso 1 1 calc GR
H12B H 1.0576 -0.4115 0.2567 0.033 Uiso 1 1 calc GR
H12C H 0.8496 -0.4027 0.2358 0.033 Uiso 1 1 calc GR
C13 C 1.0344(3) -0.2218(3) 0.04284(18) 0.0269(6) Uani 1 1 d .
H13A H 1.1386 -0.2980 0.0506 0.040 Uiso 1 1 calc GR
H13B H 1.0729 -0.1359 -0.0061 0.040 Uiso 1 1 calc GR
H13C H 0.9376 -0.2543 0.0141 0.040 Uiso 1 1 calc GR
C14 C 0.4640(3) 0.2619(3) 0.53068(17) 0.0201(5) Uani 1 1 d .
H14A H 0.3702 0.2231 0.5042 0.030 Uiso 1 1 calc GR
H14B H 0.4190 0.3605 0.5385 0.030 Uiso 1 1 calc GR
H14C H 0.4923 0.2027 0.6001 0.030 Uiso 1 1 calc GR
C15 C 0.7928(3) 0.0807(2) 0.42254(18) 0.0197(5) Uani 1 1 d .
H15A H 0.9069 0.0905 0.3755 0.030 Uiso 1 1 calc GR
H15B H 0.7149 0.0310 0.3925 0.030 Uiso 1 1 calc GR
H15C H 0.8198 0.0253 0.4933 0.030 Uiso 1 1 calc GR

loop_
_atom_site_aniso_label
_atom_site_aniso_U_11
_atom_site_aniso_U_22
_atom_site_aniso_U_33
_atom_site_aniso_U_23
_atom_site_aniso_U_13
_atom_site_aniso_U_12
Au1 0.01120(4) 0.01143(4) 0.01633(4) -0.00484(3) -0.00112(3) -0.00066(3)
Fe1 0.00798(13) 0.01095(14) 0.01184(13) -0.00365(11) -0.00068(10) -0.00176(11)
Cl1 0.0209(3) 0.0258(3) 0.0166(2) -0.0066(2) -0.0049(2) -0.0062(2)
P1 0.0120(3) 0.0126(3) 0.0164(3) -0.0050(2) -0.0021(2) -0.0008(2)
Si1 0.0147(3) 0.0150(3) 0.0118(3) -0.0023(2) -0.0012(2) -0.0033(2)
C1 0.0112(10) 0.0142(10) 0.0168(10) -0.0061(8) 0.0007(8) -0.0035(8)
C2 0.0127(10) 0.0161(11) 0.0176(10) -0.0060(8) -0.0023(8) -0.0037(8)
C3 0.0096(10) 0.0173(11) 0.0236(11) -0.0064(9) -0.0049(8) -0.0020(8)
C4 0.0094(10) 0.0170(11) 0.0221(11) -0.0065(9) 0.0022(8) -0.0040(8)
C5 0.0125(10) 0.0145(10) 0.0167(10) -0.0030(8) 0.0009(8) -0.0060(8)
C6 0.0119(10) 0.0118(10) 0.0139(9) -0.0030(8) -0.0021(7) -0.0042(8)
C7 0.0099(9) 0.0120(10) 0.0157(9) -0.0034(8) -0.0010(7) -0.0038(8)
C8 0.0132(10) 0.0144(10) 0.0139(9) -0.0025(8) -0.0009(8) -0.0042(8)
C9 0.0143(10) 0.0111(10) 0.0180(10) -0.0020(8) -0.0034(8) -0.0020(8)
C10 0.0125(10) 0.0139(10) 0.0152(9) -0.0060(8) 0.0005(8) -0.0037(8)
C11 0.0163(11) 0.0202(12) 0.0364(13) -0.0115(10) -0.0067(10) -0.0036(9)
C12 0.0225(12) 0.0145(11) 0.0284(12) -0.0018(9) -0.0043(10) -0.0051(9)
C13 0.0242(13) 0.0374(15) 0.0183(11) -0.0118(11) -0.0024(9) 0.0074(11)
C14 0.0216(12) 0.0236(12) 0.0149(10) -0.0043(9) 0.0034(9) -0.0067(9)
C15 0.0226(12) 0.0161(11) 0.0190(10) -0.0010(9) -0.0036(9) -0.0011(9)

loop_
_atom_type_symbol
_atom_type_description
_atom_type_scat_dispersion_real
_atom_type_scat_dispersion_imag
_atom_type_scat_source
C C 0.0033 0.0016 'International Tables Vol C Tables 4.2.6.8 and 6.1.1.4'
H H 0.0000 0.0000 'International Tables Vol C Tables 4.2.6.8 and 6.1.1.4'
Au Au -2.0133 8.8022 'International Tables Vol C Tables 4.2.6.8 and 6.1.1.4'
Cl Cl 0.1484 0.1585 'International Tables Vol C Tables 4.2.6.8 and 6.1.1.4'
Fe Fe 0.3463 0.8444 'International Tables Vol C Tables 4.2.6.8 and 6.1.1.4'
P P 0.1023 0.0942 'International Tables Vol C Tables 4.2.6.8 and 6.1.1.4'
Si Si 0.0817 0.0704 'International Tables Vol C Tables 4.2.6.8 and 6.1.1.4'

loop_
_geom_angle_atom_site_label_1
_geom_angle_atom_site_label_2
_geom_angle_atom_site_label_3
_geom_angle
C1 Au1 P1 176.22(6)
C2 Fe1 C1 40.45(9)
C2 Fe1 C9 123.51(9)
C3 Fe1 C1 68.91(9)
C3 Fe1 C2 40.75(8)
C3 Fe1 C4 40.50(9)
C3 Fe1 C5 68.10(9)
C3 Fe1 C6 159.33(8)
C3 Fe1 C7 158.13(9)
C3 Fe1 C8 122.35(10)
C3 Fe1 C9 107.75(9)
C3 Fe1 C10 123.12(9)
C4 Fe1 C1 68.97(9)
C4 Fe1 C2 68.09(9)
C4 Fe1 C5 40.75(9)
C4 Fe1 C6 123.01(9)
C4 Fe1 C8 158.40(9)
C4 Fe1 C9 122.95(9)
C4 Fe1 C10 107.91(9)
C5 Fe1 C1 40.60(8)
C5 Fe1 C2 67.48(10)
C5 Fe1 C6 107.48(9)
C5 Fe1 C9 159.32(8)
C6 Fe1 C1 121.78(9)
C6 Fe1 C2 158.10(9)
C6 Fe1 C9 68.84(9)
C7 Fe1 C1 106.54(8)
C7 Fe1 C2 122.12(9)
C7 Fe1 C4 159.71(9)
C7 Fe1 C5 123.20(9)
C7 Fe1 C6 41.30(8)
C7 Fe1 C8 40.72(8)
C7 Fe1 C9 68.33(9)
C7 Fe1 C10 68.76(8)
C8 Fe1 C1 122.32(9)
C8 Fe1 C2 107.49(10)
C8 Fe1 C5 159.03(9)
C8 Fe1 C6 69.15(9)
C8 Fe1 C9 40.49(8)
C9 Fe1 C1 158.80(8)
C10 Fe1 C1 158.91(9)
C10 Fe1 C2 159.45(9)
C10 Fe1 C5 123.56(10)
C10 Fe1 C6 41.17(8)
C10 Fe1 C8 68.37(9)
C10 Fe1 C9 40.39(9)
C11 P1 Au1 113.07(9)
C11 P1 C13 104.14(13)
C12 P1 Au1 114.73(9)
C12 P1 C11 104.28(12)
C12 P1 C13 103.74(13)
C13 P1 Au1 115.58(9)
C6 Si1 Cl1 107.34(8)
C6 Si1 C14 112.01(11)
C6 Si1 C15 111.30(10)
C14 Si1 Cl1 105.13(9)
C15 Si1 Cl1 105.14(9)
C15 Si1 C14 115.19(11)
Au1 C1 Fe1 122.94(11)
C2 C1 Au1 129.22(15)
C2 C1 Fe1 68.24(12)
C2 C1 C5 105.02(19)
C5 C1 Au1 125.46(16)
C5 C1 Fe1 68.06(12)
Fe1 C2 H2 126.1
C1 C2 Fe1 71.31(13)
C1 C2 H2 125.1
C3 C2 Fe1 69.06(13)
C3 C2 C1 109.76(19)
C3 C2 H2 125.1
Fe1 C3 H3 125.4
C2 C3 Fe1 70.19(13)
C2 C3 H3 126.1
C4 C3 Fe1 69.98(13)
C4 C3 C2 107.9(2)
C4 C3 H3 126.1
Fe1 C4 H4 126.0
C3 C4 Fe1 69.52(12)
C3 C4 H4 126.2
C3 C4 C5 107.50(19)
C5 C4 Fe1 69.85(13)
C5 C4 H4 126.2
Fe1 C5 H5 125.8
C1 C5 Fe1 71.34(13)
C1 C5 H5 125.1
C4 C5 Fe1 69.40(13)
C4 C5 C1 109.84(19)
C4 C5 H5 125.1
Si1 C6 Fe1 122.81(11)
C7 C6 Fe1 68.90(12)
C7 C6 Si1 126.47(16)
C10 C6 Fe1 69.11(12)
C10 C6 Si1 127.11(15)
C10 C6 C7 106.23(18)
Fe1 C7 H7 126.1
C6 C7 Fe1 69.80(12)
C6 C7 H7 125.7
C8 C7 Fe1 69.93(12)
C8 C7 C6 108.57(19)
C8 C7 H7 125.7
Fe1 C8 H8 126.1
C7 C8 Fe1 69.35(12)
C7 C8 H8 126.0
C9 C8 Fe1 70.12(13)
C9 C8 C7 108.08(19)
C9 C8 H8 126.0
Fe1 C9 H9 127.0
C8 C9 Fe1 69.39(13)
C8 C9 H9 125.9
C10 C9 Fe1 69.29(12)
C10 C9 C8 108.28(19)
C10 C9 H9 125.9
Fe1 C10 H10 126.0
C6 C10 Fe1 69.72(12)
C6 C10 H10 125.6
C9 C10 Fe1 70.32(13)
C9 C10 C6 108.84(18)
C9 C10 H10 125.6
P1 C11 H11A 109.5
P1 C11 H11B 109.5
P1 C11 H11C 109.5
H11A C11 H11B 109.5
H11A C11 H11C 109.5
H11B C11 H11C 109.5
P1 C12 H12A 109.5
P1 C12 H12B 109.5
P1 C12 H12C 109.5
H12A C12 H12B 109.5
H12A C12 H12C 109.5
H12B C12 H12C 109.5
P1 C13 H13A 109.5
P1 C13 H13B 109.5
P1 C13 H13C 109.5
H13A C13 H13B 109.5
H13A C13 H13C 109.5
H13B C13 H13C 109.5
Si1 C14 H14A 109.5
Si1 C14 H14B 109.5
Si1 C14 H14C 109.5
H14A C14 H14B 109.5
H14A C14 H14C 109.5
H14B C14 H14C 109.5
Si1 C15 H15A 109.5
Si1 C15 H15B 109.5
Si1 C15 H15C 109.5
H15A C15 H15B 109.5
H15A C15 H15C 109.5
H15B C15 H15C 109.5

loop_
_geom_bond_atom_site_label_1
_geom_bond_atom_site_label_2
_geom_bond_distance
Au1 P1 2.2812(13)
Au1 C1 2.035(2)
Fe1 C1 2.095(3)
Fe1 C2 2.054(2)
Fe1 C3 2.039(2)
Fe1 C4 2.045(2)
Fe1 C5 2.051(2)
Fe1 C6 2.054(2)
Fe1 C7 2.042(2)
Fe1 C8 2.049(2)
Fe1 C9 2.059(3)
Fe1 C10 2.045(2)
Cl1 Si1 2.1008(12)
P1 C11 1.809(2)
P1 C12 1.807(3)
P1 C13 1.811(3)
Si1 C6 1.833(2)
Si1 C14 1.857(2)
Si1 C15 1.852(3)
C1 C2 1.435(3)
C1 C5 1.439(3)
C2 H2 0.9500
C2 C3 1.425(3)
C3 H3 0.9500
C3 C4 1.413(3)
C4 H4 0.9500
C4 C5 1.426(3)
C5 H5 0.9500
C6 C7 1.444(3)
C6 C10 1.441(3)
C7 H7 0.9500
C7 C8 1.423(3)
C8 H8 0.9500
C8 C9 1.422(3)
C9 H9 0.9500
C9 C10 1.417(3)
C10 H10 0.9500
C11 H11A 0.9800
C11 H11B 0.9800
C11 H11C 0.9800
C12 H12A 0.9800
C12 H12B 0.9800
C12 H12C 0.9800
C13 H13A 0.9800
C13 H13B 0.9800
C13 H13C 0.9800
C14 H14A 0.9800
C14 H14B 0.9800
C14 H14C 0.9800
C15 H15A 0.9800
C15 H15B 0.9800
C15 H15C 0.9800

loop_
_geom_torsion_atom_site_label_1
_geom_torsion_atom_site_label_2
_geom_torsion_atom_site_label_3
_geom_torsion_atom_site_label_4
_geom_torsion
Au1 C1 C2 Fe1 -115.46(17)
Au1 C1 C2 C3 -173.96(15)
Au1 C1 C5 Fe1 115.64(16)
Au1 C1 C5 C4 174.54(15)
Fe1 C1 C2 C3 -58.50(15)
Fe1 C1 C5 C4 58.90(15)
Fe1 C2 C3 C4 -60.09(15)
Fe1 C3 C4 C5 -59.78(15)
Fe1 C4 C5 C1 -60.07(15)
Fe1 C6 C7 C8 59.38(15)
Fe1 C6 C10 C9 -59.65(15)
Fe1 C7 C8 C9 59.65(15)
Fe1 C8 C9 C10 58.52(15)
Fe1 C9 C10 C6 59.27(15)
Cl1 Si1 C6 Fe1 -179.50(9)
Cl1 Si1 C6 C7 93.71(19)
Cl1 Si1 C6 C10 -92.03(19)
Si1 C6 C7 Fe1 115.92(17)
Si1 C6 C7 C8 175.30(15)
Si1 C6 C10 Fe1 -116.01(17)
Si1 C6 C10 C9 -175.66(16)
C1 C2 C3 Fe1 59.86(16)
C1 C2 C3 C4 -0.2(2)
C2 C1 C5 Fe1 -58.54(15)
C2 C1 C5 C4 0.4(2)
C2 C3 C4 Fe1 60.22(15)
C2 C3 C4 C5 0.4(2)
C3 C4 C5 Fe1 59.57(15)
C3 C4 C5 C1 -0.5(2)
C5 C1 C2 Fe1 58.43(14)
C5 C1 C2 C3 -0.1(2)
C6 C7 C8 Fe1 -59.30(14)
C6 C7 C8 C9 0.4(2)
C7 C6 C10 Fe1 59.18(14)
C7 C6 C10 C9 -0.5(2)
C7 C8 C9 Fe1 -59.16(15)
C7 C8 C9 C10 -0.6(2)
C8 C9 C10 Fe1 -58.58(15)
C8 C9 C10 C6 0.7(2)
C10 C6 C7 Fe1 -59.31(14)
C10 C6 C7 C8 0.1(2)
C14 Si1 C6 Fe1 -64.59(16)
C14 Si1 C6 C7 -151.38(18)
C14 Si1 C6 C10 22.9(2)
C15 Si1 C6 Fe1 65.96(16)
C15 Si1 C6 C7 -20.8(2)
C15 Si1 C6 C10 153.43(18)
